data_2201790
loop_
_publ_author_name
'Jones, Peter G.'
'Bubenitschek, Peter'
'Hopf, Henning'
'Witulkski, Bernhard'

_publ_section_title
;
 [2.2](2,5)Furanoparacyclophane-12,13-dicarbaldehyde
;
_journal_issue 2
_journal_name_full 'Acta Crystallographica Section E'
_journal_page_first o188
_journal_page_last o189
_journal_paper_doi 10.1107/S1600536803001028
_journal_volume 59
_journal_year 2003
_chemical_formula_iupac 'C16 H14 O3'
_chemical_formula_moiety 'C16 H14 O3'
_chemical_formula_sum 'C16 H14 O3'
_chemical_formula_weight 254.27
_chemical_name_systematic
;
[2.2](2,5)Furanoparacyclophane-12,13-dicarbaldehyde
;
_space_group_IT_number 14
_symmetry_cell_setting monoclinic
_symmetry_space_group_name_Hall '-P 2ybc'
_symmetry_space_group_name_H-M 'P 1 21/c 1'
_atom_sites_solution_hydrogens geom
_atom_sites_solution_primary direct
_atom_sites_solution_secondary difmap
_audit_creation_method SHELXL-97
_cell_angle_alpha 90.00
_cell_angle_beta 107.44(2)
_cell_angle_gamma 90.00
_cell_formula_units_Z 4
_cell_length_a 13.813(3)
_cell_length_b 8.909(3)
_cell_length_c 10.658(3)
_cell_measurement_reflns_used 50
_cell_measurement_temperature 178(2)
_cell_measurement_theta_max 11
_cell_measurement_theta_min 10
_cell_volume 1251.3(6)
_computing_cell_refinement P3
_computing_data_collection 'P3 (Nicolet, 1987)'
_computing_data_reduction 'XDISK (Nicolet, 1987)'
_computing_molecular_graphics 'XP (Siemens, 1994)'
_computing_publication_material SHELXL97
_computing_structure_refinement 'SHELXL97 (Sheldrick, 1997)'
_computing_structure_solution 'SHELXS97 (Sheldrick, 1990)'
_diffrn_ambient_temperature 178(2)
_diffrn_measured_fraction_theta_full 0.988
_diffrn_measured_fraction_theta_max 0.988
_diffrn_measurement_device_type 'Nicolet R3'
_diffrn_measurement_method \w
_diffrn_radiation_monochromator graphite
_diffrn_radiation_source 'fine-focus sealed tube'
_diffrn_radiation_type MoK\a
_diffrn_radiation_wavelength 0.71073
_diffrn_reflns_av_R_equivalents 0.0201
_diffrn_reflns_av_sigmaI/netI 0.0378
_diffrn_reflns_limit_h_max 17
_diffrn_reflns_limit_h_min -17
_diffrn_reflns_limit_k_max 11
_diffrn_reflns_limit_k_min -1
_diffrn_reflns_limit_l_max 13
_diffrn_reflns_limit_l_min 0
_diffrn_reflns_number 3018
_diffrn_reflns_theta_full 27.50
_diffrn_reflns_theta_max 27.56
_diffrn_reflns_theta_min 3.09
_diffrn_standards_decay_% 0
_diffrn_standards_interval_count 147
_diffrn_standards_number 3
_exptl_absorpt_coefficient_mu 0.093
_exptl_absorpt_correction_type none
_exptl_crystal_colour colourless
_exptl_crystal_density_diffrn 1.350
_exptl_crystal_density_method 'not measured'
_exptl_crystal_description prism
_exptl_crystal_F_000 536
_exptl_crystal_size_max 0.7
_exptl_crystal_size_mid 0.4
_exptl_crystal_size_min 0.4
_refine_diff_density_max 0.204
_refine_diff_density_min -0.252
_refine_ls_extinction_method none
_refine_ls_goodness_of_fit_ref 1.017
_refine_ls_hydrogen_treatment constr
_refine_ls_matrix_type full
_refine_ls_number_parameters 172
_refine_ls_number_reflns 2857
_refine_ls_number_restraints 0
_refine_ls_restrained_S_all 1.017
_refine_ls_R_factor_all 0.0901
_refine_ls_R_factor_gt 0.0456
_refine_ls_shift/su_max 0.001
_refine_ls_shift/su_mean 0.000
_refine_ls_structure_factor_coef Fsqd
_refine_ls_weighting_details 'calc w = 1/[\s^2^(Fo^2^)+(0.0502P)^2^+0.8067P] where P = (Fo^2^+2Fc^2^)/3'
_refine_ls_weighting_scheme calc
_refine_ls_wR_factor_gt 0.1041
_refine_ls_wR_factor_ref 0.1326
_reflns_number_gt 1807
_reflns_number_total 2857
_reflns_threshold_expression I>2\s(I)
_cod_data_source_file bt6228.cif
_cod_data_source_block 2
_cod_original_sg_symbol_H-M 'P 21/c'
_cod_database_code 2201790
_cod_database_fobs_code 2201790

loop_
_symmetry_equiv_pos_as_xyz
'x, y, z'
'-x, y+1/2, -z+1/2'
'-x, -y, -z'
'x, -y-1/2, z-1/2'

loop_
_atom_site_label
_atom_site_fract_x
_atom_site_fract_y
_atom_site_fract_z
_atom_site_U_iso_or_equiv
_atom_site_adp_type
_atom_site_calc_flag
_atom_site_refinement_flags
_atom_site_occupancy
_atom_site_disorder_assembly
_atom_site_disorder_group
_atom_site_type_symbol
C1 0.36297(15) 0.7009(2) 0.5030(2) 0.0305(5) Uani d . 1 . . C
H1A 0.3711 0.7682 0.4329 0.037 Uiso calc R 1 . . H
H1B 0.4242 0.7113 0.5799 0.037 Uiso calc R 1 . . H
C2 0.26770(17) 0.7519(3) 0.5432(2) 0.0357(5) Uani d . 1 . . C
H2A 0.2750 0.7206 0.6347 0.043 Uiso calc R 1 . . H
H2B 0.2614 0.8626 0.5382 0.043 Uiso calc R 1 . . H
C3 0.17481(15) 0.6804(2) 0.4505(2) 0.0299(5) Uani d . 1 . . C
C4 0.14551(15) 0.5396(2) 0.4837(2) 0.0307(5) Uani d . 1 . . C
H4 0.1552 0.5149 0.5733 0.037 Uiso calc R 1 . . H
C5 0.10238(15) 0.4359(2) 0.3864(2) 0.0319(5) Uani d . 1 . . C
H5 0.0822 0.3404 0.4095 0.038 Uiso calc R 1 . . H
C6 0.08832(14) 0.4708(3) 0.2543(2) 0.0314(5) Uani d . 1 . . C
C7 0.09492(15) 0.6218(3) 0.2224(2) 0.0339(5) Uani d . 1 . . C
H7 0.0696 0.6534 0.1335 0.041 Uiso calc R 1 . . H
C8 0.13823(16) 0.7255(2) 0.3199(2) 0.0330(5) Uani d . 1 . . C
H8 0.1430 0.8278 0.2973 0.040 Uiso calc R 1 . . H
C9 0.09989(16) 0.3466(3) 0.1640(2) 0.0378(5) Uani d . 1 . . C
H9A 0.0568 0.3670 0.0731 0.045 Uiso calc R 1 . . H
H9B 0.0783 0.2498 0.1928 0.045 Uiso calc R 1 . . H
C10 0.21438(15) 0.3378(2) 0.16808(18) 0.0288(4) Uani d . 1 . . C
H10A 0.2290 0.2354 0.1425 0.035 Uiso calc R 1 . . H
H10B 0.2261 0.4087 0.1026 0.035 Uiso calc R 1 . . H
C11 0.28641(14) 0.3739(2) 0.30027(18) 0.0238(4) Uani d . 1 . . C
C12 0.33825(14) 0.2944(2) 0.40904(18) 0.0256(4) Uani d . 1 . . C
C13 0.38312(14) 0.4047(2) 0.50973(18) 0.0269(4) Uani d . 1 . . C
C14 0.35553(14) 0.5427(2) 0.45512(18) 0.0250(4) Uani d . 1 . . C
C15 0.34562(17) 0.1312(2) 0.4167(2) 0.0351(5) Uani d . 1 . . C
H15 0.3895 0.0887 0.4949 0.042 Uiso calc R 1 . . H
C16 0.44465(15) 0.3810(3) 0.6452(2) 0.0348(5) Uani d . 1 . . C
H16 0.4665 0.4672 0.6988 0.042 Uiso calc R 1 . . H
O1 0.30085(9) 0.52387(15) 0.32557(12) 0.0236(3) Uani d . 1 . . O
O2 0.30005(15) 0.04553(19) 0.33102(17) 0.0506(5) Uani d . 1 . . O
O3 0.47008(12) 0.2588(2) 0.69465(15) 0.0484(5) Uani d . 1 . . O

loop_
_atom_site_aniso_label
_atom_site_aniso_U_11
_atom_site_aniso_U_22
_atom_site_aniso_U_33
_atom_site_aniso_U_12
_atom_site_aniso_U_13
_atom_site_aniso_U_23
C1 0.0300(10) 0.0294(11) 0.0316(10) -0.0066(9) 0.0082(8) -0.0055(9)
C2 0.0429(12) 0.0313(11) 0.0356(11) -0.0013(10) 0.0162(10) -0.0089(9)
C3 0.0292(10) 0.0301(11) 0.0347(11) 0.0053(8) 0.0157(8) -0.0033(9)
C4 0.0315(10) 0.0350(12) 0.0292(10) 0.0012(9) 0.0145(8) 0.0002(9)
C5 0.0251(10) 0.0359(12) 0.0370(11) -0.0036(9) 0.0128(8) 0.0004(9)
C6 0.0180(9) 0.0420(12) 0.0322(10) -0.0006(9) 0.0046(8) -0.0026(9)
C7 0.0240(10) 0.0452(13) 0.0310(10) 0.0100(9) 0.0061(8) 0.0078(10)
C8 0.0308(10) 0.0285(11) 0.0433(12) 0.0099(9) 0.0167(9) 0.0073(9)
C9 0.0285(11) 0.0492(14) 0.0330(11) -0.0058(10) 0.0051(9) -0.0065(10)
C10 0.0303(10) 0.0311(11) 0.0248(9) -0.0031(9) 0.0078(8) -0.0031(8)
C11 0.0239(9) 0.0221(9) 0.0282(9) -0.0008(8) 0.0120(8) -0.0020(8)
C12 0.0250(9) 0.0254(10) 0.0288(10) 0.0017(8) 0.0116(8) 0.0004(8)
C13 0.0216(9) 0.0337(11) 0.0268(9) 0.0010(8) 0.0092(7) 0.0018(8)
C14 0.0207(9) 0.0299(10) 0.0253(9) -0.0021(8) 0.0081(7) -0.0010(8)
C15 0.0405(12) 0.0284(11) 0.0387(12) 0.0055(9) 0.0154(10) 0.0063(10)
C16 0.0257(10) 0.0479(14) 0.0303(11) 0.0016(10) 0.0077(8) 0.0050(10)
O1 0.0235(7) 0.0221(7) 0.0249(7) -0.0005(5) 0.0067(5) -0.0008(5)
O2 0.0725(13) 0.0277(9) 0.0516(10) -0.0050(8) 0.0184(9) -0.0010(8)
O3 0.0423(9) 0.0620(12) 0.0379(9) 0.0109(8) 0.0076(7) 0.0179(9)

loop_
_atom_type_symbol
_atom_type_description
_atom_type_scat_dispersion_real
_atom_type_scat_dispersion_imag
_atom_type_scat_source
C C 0.0033 0.0016 'International Tables Vol C Tables 4.2.6.8 and 6.1.1.4'
H H 0.0000 0.0000 'International Tables Vol C Tables 4.2.6.8 and 6.1.1.4'
O O 0.0106 0.0060 'International Tables Vol C Tables 4.2.6.8 and 6.1.1.4'

loop_
_geom_angle_atom_site_label_1
_geom_angle_atom_site_label_2
_geom_angle_atom_site_label_3
_geom_angle
C14 C1 C2 112.93(16)
C14 C1 H1A 109.0
C2 C1 H1A 109.0
C14 C1 H1B 109.0
C2 C1 H1B 109.0
H1A C1 H1B 107.8
C3 C2 C1 108.54(16)
C3 C2 H2A 110.0
C1 C2 H2A 110.0
C3 C2 H2B 110.0
C1 C2 H2B 110.0
H2A C2 H2B 108.4
C8 C3 C4 117.8(2)
C8 C3 C2 121.16(19)
C4 C3 C2 117.94(19)
C5 C4 C3 120.21(19)
C5 C4 H4 119.9
C3 C4 H4 119.9
C4 C5 C6 120.3(2)
C4 C5 H5 119.8
C6 C5 H5 119.8
C7 C6 C5 117.4(2)
C7 C6 C9 121.65(19)
C5 C6 C9 118.1(2)
C8 C7 C6 120.33(19)
C8 C7 H7 119.8
C6 C7 H7 119.8
C7 C8 C3 120.3(2)
C7 C8 H8 119.9
C3 C8 H8 119.9
C6 C9 C10 108.50(17)
C6 C9 H9A 110.0
C10 C9 H9A 110.0
C6 C9 H9B 110.0
C10 C9 H9B 110.0
H9A C9 H9B 108.4
C11 C10 C9 113.29(16)
C11 C10 H10A 108.9
C9 C10 H10A 108.9
C11 C10 H10B 108.9
C9 C10 H10B 108.9
H10A C10 H10B 107.7
C12 C11 O1 109.37(16)
C12 C11 C10 136.10(19)
O1 C11 C10 114.35(16)
C11 C12 C13 106.02(18)
C11 C12 C15 125.13(19)
C13 C12 C15 128.84(19)
C14 C13 C12 107.00(17)
C14 C13 C16 124.02(19)
C12 C13 C16 129.0(2)
C13 C14 O1 108.56(16)
C13 C14 C1 136.33(18)
O1 C14 C1 114.88(16)
O2 C15 C12 125.0(2)
O2 C15 H15 117.5
C12 C15 H15 117.5
O3 C16 C13 124.6(2)
O3 C16 H16 117.7
C13 C16 H16 117.7
C11 O1 C14 108.80(14)

loop_
_geom_bond_atom_site_label_1
_geom_bond_atom_site_label_2
_geom_bond_site_symmetry_2
_geom_bond_distance
_geom_bond_publ_flag
C1 C14 . 1.492(3) ?
C1 C2 . 1.568(3) ?
C1 H1A . 0.9900 ?
C1 H1B . 0.9900 ?
C2 C3 . 1.506(3) ?
C2 H2A . 0.9900 ?
C2 H2B . 0.9900 ?
C3 C8 . 1.390(3) ?
C3 C4 . 1.396(3) ?
C4 C5 . 1.383(3) ?
C4 H4 . 0.9500 ?
C5 C6 . 1.397(3) ?
C5 H5 . 0.9500 ?
C6 C7 . 1.397(3) ?
C6 C9 . 1.507(3) ?
C7 C8 . 1.385(3) ?
C7 H7 . 0.9500 ?
C8 H8 . 0.9500 ?
C9 C10 . 1.571(3) ?
C9 H9A . 0.9900 ?
C9 H9B . 0.9900 ?
C10 C11 . 1.496(3) ?
C10 H10A . 0.9900 ?
C10 H10B . 0.9900 ?
C11 C12 . 1.364(3) ?
C11 O1 . 1.366(2) ?
C12 C13 . 1.450(3) ?
C12 C15 . 1.458(3) ?
C13 C14 . 1.365(3) ?
C13 C16 . 1.455(3) ?
C14 O1 . 1.371(2) ?
C15 O2 . 1.212(3) ?
C15 H15 . 0.9500 ?
C16 O3 . 1.215(3) ?
C16 H16 . 0.9500 ?

loop_
_geom_hbond_atom_site_label_D
_geom_hbond_atom_site_label_H
_geom_hbond_atom_site_label_A
_geom_hbond_site_symmetry_A
_geom_hbond_distance_DH
_geom_hbond_distance_HA
_geom_hbond_distance_DA
_geom_hbond_angle_DHA
C1 H1B O3 2_656 0.99 2.45 3.393(3) 160

loop_
_geom_torsion_atom_site_label_1
_geom_torsion_atom_site_label_2
_geom_torsion_atom_site_label_3
_geom_torsion_atom_site_label_4
_geom_torsion
C14 C1 C2 C3 -36.1(2)
C1 C2 C3 C8 -70.4(2)
C1 C2 C3 C4 89.4(2)
C8 C3 C4 C5 15.0(3)
C2 C3 C4 C5 -145.5(2)
C3 C4 C5 C6 0.4(3)
C4 C5 C6 C7 -15.7(3)
C4 C5 C6 C9 145.5(2)
C5 C6 C7 C8 15.7(3)
C9 C6 C7 C8 -144.7(2)
C6 C7 C8 C3 -0.5(3)
C4 C3 C8 C7 -14.9(3)
C2 C3 C8 C7 145.0(2)
C7 C6 C9 C10 71.9(2)
C5 C6 C9 C10 -88.4(2)
C6 C9 C10 C11 34.6(2)
C9 C10 C11 C12 92.9(3)
C9 C10 C11 O1 -81.8(2)
O1 C11 C12 C13 3.1(2)
C10 C11 C12 C13 -171.8(2)
O1 C11 C12 C15 -176.28(17)
C10 C11 C12 C15 8.9(4)
C11 C12 C13 C14 -0.1(2)
C15 C12 C13 C14 179.26(19)
C11 C12 C13 C16 178.82(18)
C15 C12 C13 C16 -1.9(3)
C12 C13 C14 O1 -2.9(2)
C16 C13 C14 O1 178.10(16)
C12 C13 C14 C1 171.1(2)
C16 C13 C14 C1 -7.9(3)
C2 C1 C14 C13 -91.1(3)
C2 C1 C14 O1 82.6(2)
C11 C12 C15 O2 -6.3(3)
C13 C12 C15 O2 174.5(2)
C14 C13 C16 O3 -179.6(2)
C12 C13 C16 O3 1.7(3)
C12 C11 O1 C14 -5.0(2)
C10 C11 O1 C14 171.08(15)
C13 C14 O1 C11 4.91(19)
C1 C14 O1 C11 -170.53(15)

loop_
_cod_related_entry_id
_cod_related_entry_database
_cod_related_entry_code
1 ChemSpider 21131972
